data_4517525
loop_
_publ_author_name
'Ko, Chang-Lun'
'Hung, Wen-Yi'
'Chen, Po-Ting'
'Wang, Tsai-Hui'
'Hsu, Hsiu-Fu'
'Liao, Jia-Ling'
'Ly, Kiet Tuong'
'Wang, Sheng Fu'
'Yu, Chang-Hung'
'Liu, Shih-Hung'
'Lee, Gene-Hsiang'
'Tai, Wun-Shan'
'Chou, Pi-Tai'
'Chi, Yun'

_publ_section_title
;
 Versatile Pt(II) Pyrazolate Complexes: Emission Tuning via Interplay of
 Chelate Designs and Stacking Assemblies.
;
_journal_name_full 'ACS applied materials &amp; interfaces'
_journal_paper_doi 10.1021/acsami.9b23388
_journal_year 2020
_chemical_formula_sum 'C20 H20 F6 N8 Pt'
_chemical_formula_weight 681.53
_space_group_crystal_system monoclinic
_space_group_IT_number 14
_space_group_name_Hall '-P 2yn'
_space_group_name_H-M_alt 'P 1 21/n 1'
_atom_sites_solution_hydrogens geom
_audit_creation_method SHELXL-2014/7
_cell_angle_alpha 90
_cell_angle_beta 96.767(2)
_cell_angle_gamma 90
_cell_formula_units_Z 2
_cell_length_a 5.4881(4)
_cell_length_b 17.5940(12)
_cell_length_c 11.4063(8)
_cell_measurement_reflns_used 9929
_cell_measurement_temperature 150(2)
_cell_measurement_theta_max 27.48
_cell_measurement_theta_min 2.93
_cell_volume 1093.69(13)
_computing_cell_refinement 'Bruker SAINT'
_computing_data_collection 'Bruker APEX3'
_computing_data_reduction 'Bruker SAINT'
_computing_molecular_graphics 'Bruker SHELXTL'
_computing_publication_material 'Bruker SHELXTL'
_computing_structure_refinement 'SHELXL-2014/7 (Sheldrick, 2014)'
_computing_structure_solution 'SHELXS-97 (Sheldrick 2008)'
_diffrn_ambient_temperature 150(2)
_diffrn_measured_fraction_theta_full 1.000
_diffrn_measured_fraction_theta_max 1.000
_diffrn_measurement_device_type 'Bruker D8 VENTURE'
_diffrn_measurement_method '\f and \w scans'
_diffrn_radiation_type MoK\a
_diffrn_radiation_wavelength 0.71073
_diffrn_reflns_av_R_equivalents 0.0197
_diffrn_reflns_av_unetI/netI 0.0163
_diffrn_reflns_Laue_measured_fraction_full 1.000
_diffrn_reflns_Laue_measured_fraction_max 1.000
_diffrn_reflns_limit_h_max 7
_diffrn_reflns_limit_h_min -6
_diffrn_reflns_limit_k_max 22
_diffrn_reflns_limit_k_min -22
_diffrn_reflns_limit_l_max 14
_diffrn_reflns_limit_l_min -14
_diffrn_reflns_number 8810
_diffrn_reflns_point_group_measured_fraction_full 1.000
_diffrn_reflns_point_group_measured_fraction_max 1.000
_diffrn_reflns_theta_full 25.242
_diffrn_reflns_theta_max 27.484
_diffrn_reflns_theta_min 2.138
_exptl_absorpt_coefficient_mu 6.493
_exptl_absorpt_correction_T_max 0.7456
_exptl_absorpt_correction_T_min 0.5109
_exptl_absorpt_correction_type multi-scan
_exptl_absorpt_process_details 'SADABS (Bruker, 2014)'
_exptl_crystal_colour colourless
_exptl_crystal_density_diffrn 2.070
_exptl_crystal_description needle
_exptl_crystal_F_000 656
_exptl_crystal_size_max 0.300
_exptl_crystal_size_mid 0.060
_exptl_crystal_size_min 0.050
_refine_diff_density_max 0.418
_refine_diff_density_min -0.950
_refine_diff_density_rms 0.093
_refine_ls_extinction_method none
_refine_ls_goodness_of_fit_ref 1.147
_refine_ls_hydrogen_treatment constr
_refine_ls_matrix_type full
_refine_ls_number_parameters 162
_refine_ls_number_reflns 2510
_refine_ls_number_restraints 0
_refine_ls_restrained_S_all 1.147
_refine_ls_R_factor_all 0.0238
_refine_ls_R_factor_gt 0.0157
_refine_ls_shift/su_max 0.000
_refine_ls_shift/su_mean 0.000
_refine_ls_structure_factor_coef Fsqd
_refine_ls_weighting_details 'w=1/[\s^2^(Fo^2^)+(0.0139P)^2^+0.8633P] where P=(Fo^2^+2Fc^2^)/3'
_refine_ls_weighting_scheme calc
_refine_ls_wR_factor_gt 0.0331
_refine_ls_wR_factor_ref 0.0355
_reflns_Friedel_coverage 0.000
_reflns_number_gt 2042
_reflns_number_total 2510
_reflns_threshold_expression 'I > 2\s(I)'
_cod_data_source_file am9b23388_si_002.cif
_cod_data_source_block 2
_cod_original_sg_symbol_H-M 'P 21/n'
_cod_database_code 4517525
_shelx_shelxl_version_number 2014/7
_shelx_space_group_comment
; 
The symmetry employed for this shelxl refinement is uniquely defined 
by the following loop, which should always be used as a source of 
symmetry information in preference to the above space-group names. 
They are only intended as comments. 
;
_shelx_estimated_absorpt_t_min 0.246
_shelx_estimated_absorpt_t_max 0.737

loop_
_space_group_symop_operation_xyz
'x, y, z'
'-x+1/2, y+1/2, -z+1/2'
'-x, -y, -z'
'x-1/2, -y-1/2, z-1/2'

loop_
_atom_site_label
_atom_site_type_symbol
_atom_site_fract_x
_atom_site_fract_y
_atom_site_fract_z
_atom_site_U_iso_or_equiv
_atom_site_adp_type
_atom_site_occupancy
_atom_site_site_symmetry_order
_atom_site_calc_flag
_atom_site_refinement_flags_posn
_atom_site_refinement_flags_adp
_atom_site_refinement_flags_occupancy
_atom_site_disorder_assembly
_atom_site_disorder_group
Pt Pt 1.0000 0.5000 0.5000 0.01111(4) Uani 1 2 d S . P . .
N1 N 0.7249(4) 0.42486(11) 0.50230(17) 0.0133(4) Uani 1 1 d . . . . .
N2 N 0.4630(4) 0.36420(11) 0.60023(18) 0.0138(4) Uani 1 1 d . . . . .
N3 N 0.9012(4) 0.51890(11) 0.66062(18) 0.0138(4) Uani 1 1 d . . . . .
N4 N 0.9798(4) 0.56974(11) 0.74419(18) 0.0148(4) Uani 1 1 d . . . . .
C1 C 0.6179(5) 0.36916(14) 0.4294(2) 0.0170(5) Uani 1 1 d . . . . .
H1 H 0.6522 0.3588 0.3513 0.020 Uiso 1 1 calc R U . . .
C2 C 0.4536(4) 0.33128(15) 0.4889(2) 0.0174(5) Uani 1 1 d . . . . .
H2 H 0.3519 0.2901 0.4597 0.021 Uiso 1 1 calc R U . . .
C3 C 0.6274(4) 0.42101(13) 0.6044(2) 0.0134(5) Uani 1 1 d . . . . .
C4 C 0.7160(4) 0.47500(14) 0.6947(2) 0.0131(5) Uani 1 1 d . . . . .
C5 C 0.6691(4) 0.49913(14) 0.8057(2) 0.0164(4) Uani 1 1 d . . . . .
H5 H 0.5502 0.4805 0.8526 0.020 Uiso 1 1 calc R U . . .
C6 C 0.8390(5) 0.55733(13) 0.8313(2) 0.0153(5) Uani 1 1 d . . . . .
C7 C 0.8769(5) 0.60466(14) 0.9386(2) 0.0195(5) Uani 1 1 d . . . . .
C8 C 0.3288(4) 0.34056(14) 0.6995(2) 0.0160(5) Uani 1 1 d . . . . .
H8 H 0.2599 0.3870 0.7340 0.019 Uiso 1 1 calc R U . . .
C9 C 0.1182(5) 0.28788(15) 0.6568(3) 0.0227(6) Uani 1 1 d . . . . .
H9A H 0.0137 0.3121 0.5917 0.034 Uiso 1 1 calc R U . . .
H9B H 0.0212 0.2774 0.7218 0.034 Uiso 1 1 calc R U . . .
H9C H 0.1835 0.2401 0.6292 0.034 Uiso 1 1 calc R U . . .
C10 C 0.5045(5) 0.30213(15) 0.7953(2) 0.0202(5) Uani 1 1 d . . . . .
H10A H 0.5642 0.2544 0.7647 0.030 Uiso 1 1 calc R U . . .
H10B H 0.4182 0.2914 0.8640 0.030 Uiso 1 1 calc R U . . .
H10C H 0.6437 0.3359 0.8188 0.030 Uiso 1 1 calc R U . . .
F1 F 0.7817(4) 0.57247(10) 1.02978(15) 0.0363(4) Uani 1 1 d . . . . .
F2 F 0.7766(4) 0.67393(9) 0.92460(16) 0.0401(5) Uani 1 1 d . . . . .
F3 F 1.1137(3) 0.61769(11) 0.97601(15) 0.0353(4) Uani 1 1 d . . . . .

loop_
_atom_site_aniso_label
_atom_site_aniso_U_11
_atom_site_aniso_U_22
_atom_site_aniso_U_33
_atom_site_aniso_U_23
_atom_site_aniso_U_13
_atom_site_aniso_U_12
Pt 0.01463(6) 0.01015(6) 0.00902(6) 0.00040(6) 0.00331(4) -0.00071(6)
N1 0.0166(10) 0.0127(9) 0.0109(10) 0.0006(8) 0.0031(8) -0.0003(8)
N2 0.0141(10) 0.0126(10) 0.0145(11) 0.0005(8) 0.0006(8) -0.0012(8)
N3 0.0175(10) 0.0119(10) 0.0123(10) -0.0009(7) 0.0032(8) -0.0013(8)
N4 0.0195(10) 0.0149(10) 0.0103(10) -0.0016(8) 0.0032(8) -0.0012(8)
C1 0.0214(13) 0.0163(12) 0.0126(12) -0.0017(10) -0.0010(10) -0.0008(10)
C2 0.0182(14) 0.0173(12) 0.0162(13) -0.0017(10) -0.0002(11) -0.0019(9)
C3 0.0146(11) 0.0117(11) 0.0139(12) 0.0008(9) 0.0014(9) 0.0010(9)
C4 0.0157(12) 0.0114(10) 0.0126(12) 0.0007(9) 0.0041(9) -0.0002(9)
C5 0.0198(11) 0.0158(11) 0.0146(11) 0.0013(11) 0.0058(9) -0.0015(11)
C6 0.0203(12) 0.0136(11) 0.0123(12) 0.0008(9) 0.0036(9) 0.0011(10)
C7 0.0283(14) 0.0149(12) 0.0161(13) -0.0007(10) 0.0058(10) -0.0023(11)
C8 0.0159(12) 0.0148(12) 0.0189(13) 0.0007(10) 0.0080(10) 0.0001(10)
C9 0.0161(12) 0.0226(14) 0.0301(15) 0.0023(11) 0.0058(11) -0.0030(11)
C10 0.0238(13) 0.0216(13) 0.0156(13) 0.0027(10) 0.0036(10) -0.0018(11)
F1 0.0598(12) 0.0341(10) 0.0186(9) -0.0053(7) 0.0194(8) -0.0166(9)
F2 0.0678(13) 0.0207(9) 0.0302(10) -0.0086(7) -0.0007(9) 0.0151(9)
F3 0.0322(9) 0.0488(11) 0.0238(9) -0.0131(8) -0.0018(7) -0.0095(9)

loop_
_atom_type_symbol
_atom_type_description
_atom_type_scat_dispersion_real
_atom_type_scat_dispersion_imag
_atom_type_scat_source
C C 0.0033 0.0016 'International Tables Vol C Tables 4.2.6.8 and 6.1.1.4'
H H 0.0000 0.0000 'International Tables Vol C Tables 4.2.6.8 and 6.1.1.4'
N N 0.0061 0.0033 'International Tables Vol C Tables 4.2.6.8 and 6.1.1.4'
F F 0.0171 0.0103 'International Tables Vol C Tables 4.2.6.8 and 6.1.1.4'
Pt Pt -1.7033 8.3905 'International Tables Vol C Tables 4.2.6.8 and 6.1.1.4'

loop_
_geom_angle_atom_site_label_1
_geom_angle_atom_site_label_2
_geom_angle_atom_site_label_3
_geom_angle
_geom_angle_site_symmetry_1
_geom_angle_site_symmetry_3
_geom_angle_publ_flag
N3 Pt N3 180.0 3_766 . ?
N3 Pt N1 79.17(8) 3_766 3_766 ?
N3 Pt N1 100.83(8) . 3_766 ?
N3 Pt N1 100.83(8) 3_766 . ?
N3 Pt N1 79.17(8) . . ?
N1 Pt N1 180.00(11) 3_766 . ?
C3 N1 C1 107.7(2) . . ?
C3 N1 Pt 114.98(16) . . ?
C1 N1 Pt 136.96(17) . . ?
C3 N2 C2 107.1(2) . . ?
C3 N2 C8 125.0(2) . . ?
C2 N2 C8 127.8(2) . . ?
N4 N3 C4 111.2(2) . . ?
N4 N3 Pt 131.55(16) . . ?
C4 N3 Pt 117.19(16) . . ?
N3 N4 C6 104.60(19) . . ?
C2 C1 N1 108.0(2) . . ?
C2 C1 H1 126.0 . . ?
N1 C1 H1 126.0 . . ?
C1 C2 N2 107.2(2) . . ?
C1 C2 H2 126.4 . . ?
N2 C2 H2 126.4 . . ?
N1 C3 N2 110.0(2) . . ?
N1 C3 C4 116.9(2) . . ?
N2 C3 C4 133.1(2) . . ?
N3 C4 C5 108.1(2) . . ?
N3 C4 C3 111.6(2) . . ?
C5 C4 C3 140.3(2) . . ?
C4 C5 C6 103.0(2) . . ?
C4 C5 H5 128.5 . . ?
C6 C5 H5 128.5 . . ?
N4 C6 C5 113.1(2) . . ?
N4 C6 C7 118.9(2) . . ?
C5 C6 C7 128.0(2) . . ?
F3 C7 F2 104.6(2) . . ?
F3 C7 F1 106.1(2) . . ?
F2 C7 F1 106.5(2) . . ?
F3 C7 C6 113.4(2) . . ?
F2 C7 C6 113.5(2) . . ?
F1 C7 C6 112.0(2) . . ?
N2 C8 C9 110.8(2) . . ?
N2 C8 C10 110.0(2) . . ?
C9 C8 C10 110.6(2) . . ?
N2 C8 H8 108.4 . . ?
C9 C8 H8 108.4 . . ?
C10 C8 H8 108.4 . . ?
C8 C9 H9A 109.5 . . ?
C8 C9 H9B 109.5 . . ?
H9A C9 H9B 109.5 . . ?
C8 C9 H9C 109.5 . . ?
H9A C9 H9C 109.5 . . ?
H9B C9 H9C 109.5 . . ?
C8 C10 H10A 109.5 . . ?
C8 C10 H10B 109.5 . . ?
H10A C10 H10B 109.5 . . ?
C8 C10 H10C 109.5 . . ?
H10A C10 H10C 109.5 . . ?
H10B C10 H10C 109.5 . . ?

loop_
_geom_bond_atom_site_label_1
_geom_bond_atom_site_label_2
_geom_bond_distance
_geom_bond_site_symmetry_2
_geom_bond_publ_flag
Pt N3 1.999(2) 3_766 ?
Pt N3 1.999(2) . ?
Pt N1 2.009(2) 3_766 ?
Pt N1 2.009(2) . ?
N1 C3 1.339(3) . ?
N1 C1 1.371(3) . ?
N2 C3 1.344(3) . ?
N2 C2 1.391(3) . ?
N2 C8 1.481(3) . ?
N3 N4 1.341(3) . ?
N3 C4 1.369(3) . ?
N4 C6 1.347(3) . ?
C1 C2 1.364(4) . ?
C1 H1 0.9500 . ?
C2 H2 0.9500 . ?
C3 C4 1.443(3) . ?
C4 C5 1.388(3) . ?
C5 C6 1.393(3) . ?
C5 H5 0.9500 . ?
C6 C7 1.474(3) . ?
C7 F3 1.339(3) . ?
C7 F2 1.339(3) . ?
C7 F1 1.343(3) . ?
C8 C9 1.517(3) . ?
C8 C10 1.527(3) . ?
C8 H8 1.0000 . ?
C9 H9A 0.9800 . ?
C9 H9B 0.9800 . ?
C9 H9C 0.9800 . ?
C10 H10A 0.9800 . ?
C10 H10B 0.9800 . ?
C10 H10C 0.9800 . ?
